data_4106159
loop_
_publ_author_name
'Balz Dudle'
'Kunjanpillai Rajesh'
'Olivier Blacque'
'Heinz Berke'

_publ_contact_author 'Dr. Blacque, Olivier'
_publ_contact_author_email oblacque@aci.uzh.ch
_publ_contact_author_fax '+41 44 63 54 681'
_publ_contact_author_phone '+41 44 63 54 651'
_publ_section_title
;
 Rhenium in Homogeneous Catalysis: [ReBrH(NO)(labile
 ligand)(large-bite-angle diphosphine)] Complexes as Highly Active
 Catalysts in Olefin Hydrogenations
;
_journal_name_full 'Journal of the American Chemical Society'
_journal_page_first 8168
_journal_page_last 8178
_journal_paper_doi 10.1021/ja107245k
_journal_volume 133
_journal_year 2011
_chemical_formula_moiety 'C40 H35 Br N O2 P2 Re'
_chemical_formula_sum 'C40 H35 Br N O2 P2 Re'
_chemical_formula_weight 889.74
_chemical_name_systematic
Bromo-(\h^2^-ethylene)-hydrido-(10,11-dihydro-4,5-bis(diphenylphosphino)dibenzo[b,f]oxepine)-nitrosyl-rhenium(I)
_space_group_IT_number 14
_symmetry_cell_setting monoclinic
_symmetry_space_group_name_Hall '-P 2ybc'
_symmetry_space_group_name_H-M 'P 1 21/c 1'
_atom_sites_solution_hydrogens geom
_atom_sites_solution_primary direct
_atom_sites_solution_secondary difmap
_audit_creation_method SHELXL-97
_cell_angle_alpha 90.00
_cell_angle_beta 108.782(2)
_cell_angle_gamma 90.00
_cell_formula_units_Z 4
_cell_length_a 19.7393(3)
_cell_length_b 9.2862(1)
_cell_length_c 19.8067(3)
_cell_measurement_reflns_used 16098
_cell_measurement_temperature 183(2)
_cell_measurement_theta_max 32.58
_cell_measurement_theta_min 2.44
_cell_volume 3437.30(9)
_computing_cell_refinement
;
CrysAlisPro, Oxford Diffraction Ltd.,
Version 1.171.33.52 (release 06-11-2009 CrysAlis171 .NET)
(compiled Nov  6 2009,16:24:50)
;
_computing_data_collection
;
CrysAlisPro, Oxford Diffraction Ltd.,
Version 1.171.33.52 (release 06-11-2009 CrysAlis171 .NET)
(compiled Nov  6 2009,16:24:50)
;
_computing_data_reduction
;
CrysAlisPro, Oxford Diffraction Ltd.,
Version 1.171.33.52 (release 06-11-2009 CrysAlis171 .NET)
(compiled Nov  6 2009,16:24:50)
;
_computing_molecular_graphics
; ORTEP-3 for Windows, Version 2.01.
  Farrugia, L. J. (1997). J. Appl. Cryst. 30, 565.
;
_computing_publication_material
; WinGX -- An integrated system of Windows programs for the solution,
 refinment and analysis of single crystal X-ray diffraction data,
 Version 1.80.00.
 Farrugia, L. J. (1999). J. Appl. Cryst. 32, 837-838.
 SHELXL97. Program for crystal structure refinement.
 Sheldrick, G.M. (2008). Acta Cryst. A64, 112-122.
 PLATON for Windows, Version 1.12.
 Spek, A. L. (2003). J. Appl. Cryst. 36, 7-13. 
;
_computing_structure_refinement
; SHELXL97. Program for crystal structure refinement.
  Sheldrick, G.M. (2008). Acta Cryst. A64, 112-122.
;
_computing_structure_solution
; SHELXS97. Program for Crystal Structure solution.
  Sheldrick, G.M. (2008). Acta Cryst. A64, 112-122.  
;
_diffrn_ambient_temperature 183(2)
_diffrn_detector_area_resol_mean 10.4498
_diffrn_measured_fraction_theta_full 1.000
_diffrn_measured_fraction_theta_max 1.000
_diffrn_measurement_device_type
; Goniometer Xcalibur, detector: Ruby
Oxford Diffraction (2007). Oxford Diffraction Ltd.,
Xcalibur CCD system
;
_diffrn_measurement_method 'omega scans'
_diffrn_radiation_monochromator graphite
_diffrn_radiation_source 'Enhance (Mo) X-ray Source'
_diffrn_radiation_type MoK\a
_diffrn_radiation_wavelength 0.71073
_diffrn_reflns_av_R_equivalents 0.0296
_diffrn_reflns_av_sigmaI/netI 0.0477
_diffrn_reflns_limit_h_max 27
_diffrn_reflns_limit_h_min -28
_diffrn_reflns_limit_k_max 13
_diffrn_reflns_limit_k_min -13
_diffrn_reflns_limit_l_max 28
_diffrn_reflns_limit_l_min -26
_diffrn_reflns_number 34427
_diffrn_reflns_theta_full 30.51
_diffrn_reflns_theta_max 30.51
_diffrn_reflns_theta_min 2.45
_diffrn_standards_number 0
_exptl_absorpt_coefficient_mu 4.828
_exptl_absorpt_correction_T_max 0.660
_exptl_absorpt_correction_T_min 0.398
_exptl_absorpt_correction_type analytical
_exptl_absorpt_process_details
;
CrysAlisPro, Oxford Diffraction Ltd.,
Version 1.171.33.52 (release 06-11-2009 CrysAlis171 .NET)
(compiled Nov  6 2009,16:24:50)
Analytical numeric absorption correction using a multifaceted crystal
model based on expressions derived by R.C. Clark & J.S. Reid.
(Clark, R. C. & Reid, J. S. (1995). Acta Cryst. A51, 887-897)
;
_exptl_crystal_colour colourless
_exptl_crystal_density_diffrn 1.719
_exptl_crystal_description prism
_exptl_crystal_F_000 1752
_exptl_crystal_size_max 0.31
_exptl_crystal_size_mid 0.17
_exptl_crystal_size_min 0.11
_refine_diff_density_max 1.452
_refine_diff_density_min -1.529
_refine_diff_density_rms 0.095
_refine_ls_extinction_method none
_refine_ls_goodness_of_fit_ref 0.934
_refine_ls_hydrogen_treatment mixed
_refine_ls_matrix_type full
_refine_ls_number_parameters 438
_refine_ls_number_reflns 10489
_refine_ls_number_restraints 3
_refine_ls_restrained_S_all 0.934
_refine_ls_R_factor_all 0.0432
_refine_ls_R_factor_gt 0.0274
_refine_ls_shift/su_max 0.003
_refine_ls_shift/su_mean 0.000
_refine_ls_structure_factor_coef Fsqd
_refine_ls_weighting_details 'w=1/[\s^2^(Fo^2^)+(0.0263P)^2^] where P=(Fo^2^+2Fc^2^)/3'
_refine_ls_weighting_scheme calc
_refine_ls_wR_factor_gt 0.0538
_refine_ls_wR_factor_ref 0.0554
_reflns_number_gt 7811
_reflns_number_total 10489
_reflns_threshold_expression >2sigma(I)
_cod_data_source_file ja107245k_si_002_2.cif
_cod_data_source_block 3d
_cod_original_sg_symbol_H-M 'P 21/c'
_cod_database_code 4106159

loop_
_symmetry_equiv_pos_as_xyz
'x, y, z'
'-x, y+1/2, -z+1/2'
'-x, -y, -z'
'x, -y-1/2, z-1/2'

loop_
_atom_site_label
_atom_site_type_symbol
_atom_site_fract_x
_atom_site_fract_y
_atom_site_fract_z
_atom_site_U_iso_or_equiv
_atom_site_adp_type
_atom_site_occupancy
_atom_site_symmetry_multiplicity
_atom_site_calc_flag
_atom_site_refinement_flags
_atom_site_disorder_assembly
_atom_site_disorder_group
C1 C 0.78917(17) -0.3293(3) 0.05451(16) 0.0383(7) Uani 1 1 d . A .
H1A H 0.7567 -0.3405 0.0062 0.046 Uiso 1 1 calc R . .
H1B H 0.8389 -0.3192 0.0572 0.046 Uiso 1 1 calc R . .
C2 C 0.77556(17) -0.4148(3) 0.10701(16) 0.0405(7) Uani 1 1 d . A .
H2A H 0.8169 -0.4581 0.1418 0.049 Uiso 1 1 calc R . .
H2B H 0.7349 -0.4794 0.0909 0.049 Uiso 1 1 calc R . .
C3 C 0.64284(13) -0.1173(3) 0.24054(13) 0.0254(5) Uani 1 1 d . . .
C4 C 0.63737(17) -0.2634(3) 0.24523(17) 0.0430(8) Uani 1 1 d . . .
H4 H 0.6649 -0.3221 0.2262 0.052 Uiso 1 1 calc R . .
C5 C 0.59219(19) -0.3266(3) 0.2774(2) 0.0550(9) Uani 1 1 d . . .
H5 H 0.5908 -0.4263 0.2812 0.066 Uiso 1 1 calc R . .
C6 C 0.54960(17) -0.2431(3) 0.30359(16) 0.0435(8) Uani 1 1 d . . .
H6 H 0.5181 -0.2851 0.3241 0.052 Uiso 1 1 calc R . .
C7 C 0.55382(16) -0.0969(3) 0.29927(17) 0.0454(8) Uani 1 1 d . . .
H7 H 0.5256 -0.0389 0.3177 0.055 Uiso 1 1 calc R . .
C8 C 0.59939(15) -0.0346(3) 0.26786(16) 0.0384(7) Uani 1 1 d . . .
H8 H 0.6010 0.0653 0.2649 0.046 Uiso 1 1 calc R . .
C9 C 0.65511(13) 0.1283(3) 0.16293(14) 0.0271(6) Uani 1 1 d . . .
C10 C 0.59654(14) 0.1073(3) 0.10273(15) 0.0358(7) Uani 1 1 d . . .
H10 H 0.5857 0.0146 0.0848 0.043 Uiso 1 1 calc R . .
C11 C 0.55388(18) 0.2196(4) 0.06862(19) 0.0532(9) Uani 1 1 d . . .
H11 H 0.5145 0.2029 0.0283 0.064 Uiso 1 1 calc R . .
C12 C 0.5699(2) 0.3559(4) 0.0945(2) 0.0617(11) Uani 1 1 d . . .
H12 H 0.5416 0.4325 0.0712 0.074 Uiso 1 1 calc R . .
C13 C 0.6258(2) 0.3809(3) 0.1530(2) 0.0569(10) Uani 1 1 d . . .
H13 H 0.6357 0.4747 0.1696 0.068 Uiso 1 1 calc R . .
C14 C 0.66997(17) 0.2675(3) 0.18990(18) 0.0447(8) Uani 1 1 d . . .
H14 H 0.7080 0.2853 0.2312 0.054 Uiso 1 1 calc R . .
C15 C 0.77695(13) 0.0288(3) 0.28273(13) 0.0247(5) Uani 1 1 d . . .
C16 C 0.78366(15) -0.0217(3) 0.35047(13) 0.0333(6) Uani 1 1 d . . .
H16 H 0.7483 -0.0799 0.3577 0.040 Uiso 1 1 calc R . .
C17 C 0.84339(16) 0.0150(3) 0.40738(14) 0.0396(7) Uani 1 1 d . . .
H17 H 0.8487 -0.0198 0.4528 0.048 Uiso 1 1 calc R . .
C18 C 0.89431(15) 0.1026(3) 0.39623(13) 0.0341(7) Uani 1 1 d . . .
H18 H 0.9342 0.1256 0.4349 0.041 Uiso 1 1 calc R . .
C19 C 0.88933(14) 0.1590(3) 0.32984(14) 0.0290(6) Uani 1 1 d . . .
C20 C 0.83025(13) 0.1167(3) 0.27297(12) 0.0247(5) Uani 1 1 d . . .
C21 C 0.94552(15) 0.2655(3) 0.32504(13) 0.0362(7) Uani 1 1 d . . .
H21A H 0.9654 0.3127 0.3709 0.043 Uiso 1 1 calc R . .
H21B H 0.9840 0.2131 0.3155 0.043 Uiso 1 1 calc R . .
C22 C 0.91812(15) 0.3788(3) 0.26844(13) 0.0340(6) Uani 1 1 d . . .
H22A H 0.8731 0.4163 0.2709 0.041 Uiso 1 1 calc R . .
H22B H 0.9520 0.4578 0.2776 0.041 Uiso 1 1 calc R . .
C23 C 0.84456(13) 0.1618(2) 0.09668(13) 0.0230(5) Uani 1 1 d . . .
C24 C 0.88183(14) 0.2287(3) 0.05573(14) 0.0289(6) Uani 1 1 d . . .
H24 H 0.8727 0.2010 0.0085 0.035 Uiso 1 1 calc R . .
C25 C 0.93163(14) 0.3346(3) 0.08404(14) 0.0312(6) Uani 1 1 d . . .
H25 H 0.9566 0.3761 0.0564 0.037 Uiso 1 1 calc R . .
C26 C 0.94438(13) 0.3789(3) 0.15325(13) 0.0266(6) Uani 1 1 d . . .
H26 H 0.9788 0.4490 0.1724 0.032 Uiso 1 1 calc R . .
C27 C 0.90704(13) 0.3212(2) 0.19488(13) 0.0234(5) Uani 1 1 d . . .
C28 C 0.85765(12) 0.2113(2) 0.16649(12) 0.0208(5) Uani 1 1 d . . .
C29 C 0.70175(13) 0.1145(3) -0.00279(13) 0.0253(5) Uani 1 1 d . . .
C30 C 0.64260(13) 0.0340(3) -0.04320(13) 0.0296(6) Uani 1 1 d . . .
H30 H 0.6431 -0.0658 -0.0393 0.036 Uiso 1 1 calc R . .
C31 C 0.58350(15) 0.1029(3) -0.08895(14) 0.0383(7) Uani 1 1 d . . .
H31 H 0.5445 0.0490 -0.1160 0.046 Uiso 1 1 calc R . .
C32 C 0.58194(17) 0.2500(4) -0.09476(16) 0.0461(8) Uani 1 1 d . . .
H32 H 0.5421 0.2957 -0.1257 0.055 Uiso 1 1 calc R . .
C33 C 0.64004(17) 0.3305(3) -0.05429(17) 0.0469(8) Uani 1 1 d . . .
H33 H 0.6388 0.4305 -0.0575 0.056 Uiso 1 1 calc R . .
C34 C 0.69953(15) 0.2623(3) -0.00934(14) 0.0330(7) Uani 1 1 d . . .
H34 H 0.7387 0.3167 0.0169 0.040 Uiso 1 1 calc R . .
C35 C 0.82263(13) -0.0457(3) -0.01084(13) 0.0239(5) Uani 1 1 d . . .
C36 C 0.89411(14) -0.0906(3) 0.01472(14) 0.0317(6) Uani 1 1 d . . .
H36 H 0.9184 -0.0887 0.0635 0.038 Uiso 1 1 calc R . .
C37 C 0.92887(16) -0.1374(3) -0.03138(16) 0.0382(7) Uani 1 1 d . . .
H37 H 0.9768 -0.1639 -0.0134 0.046 Uiso 1 1 calc R . .
C38 C 0.89392(16) -0.1456(3) -0.10329(15) 0.0376(7) Uani 1 1 d . . .
H38 H 0.9175 -0.1785 -0.1341 0.045 Uiso 1 1 calc R . .
C39 C 0.82354(16) -0.1042(3) -0.12904(14) 0.0379(7) Uani 1 1 d . . .
H39 H 0.7991 -0.1102 -0.1777 0.045 Uiso 1 1 calc R . .
C40 C 0.78831(14) -0.0536(3) -0.08360(13) 0.0311(6) Uani 1 1 d . . .
H40 H 0.7408 -0.0246 -0.1023 0.037 Uiso 1 1 calc R . .
O2 O 0.81317(9) 0.15733(17) 0.20150(8) 0.0249(4) Uani 1 1 d . . .
P1 P 0.70697(3) -0.03094(7) 0.20347(3) 0.02223(13) Uani 1 1 d . A .
P2 P 0.78027(3) 0.01661(7) 0.05408(3) 0.02141(13) Uani 1 1 d . A .
Br1A Br 0.88289(2) -0.17121(4) 0.20468(2) 0.03404(11) Uani 0.8457(9) 1 d P A 1
N1A N 0.66178(18) -0.2277(3) 0.07688(17) 0.0337(8) Uani 0.8457(9) 1 d PD A 1
O1A O 0.60137(18) -0.2566(3) 0.04562(18) 0.0561(10) Uani 0.8457(9) 1 d PD A 1
Br1B Br 0.63113(16) -0.2558(3) 0.05629(16) 0.03404(11) Uani 0.1543(9) 1 d P A 2
N1B N 0.8417(3) -0.1545(13) 0.1795(7) 0.0337(8) Uani 0.1543(9) 1 d PD A 2
O1B O 0.9003(4) -0.1183(17) 0.2134(9) 0.0561(10) Uani 0.1543(9) 1 d PD A 2
Re1 Re 0.751652(6) -0.188852(10) 0.127461(5) 0.02314(3) Uani 1 1 d D . .
H H 0.7562(17) -0.297(3) 0.1913(16) 0.060(10) Uiso 1 1 d . . .

loop_
_atom_site_aniso_label
_atom_site_aniso_U_11
_atom_site_aniso_U_22
_atom_site_aniso_U_33
_atom_site_aniso_U_23
_atom_site_aniso_U_13
_atom_site_aniso_U_12
C1 0.0505(18) 0.0292(15) 0.0449(17) -0.0093(12) 0.0288(15) 0.0046(13)
C2 0.0529(19) 0.0234(14) 0.0562(19) -0.0027(13) 0.0328(16) 0.0079(13)
C3 0.0199(12) 0.0314(14) 0.0278(13) -0.0029(11) 0.0115(11) -0.0049(11)
C4 0.0470(19) 0.0331(15) 0.065(2) -0.0128(14) 0.0407(17) -0.0115(14)
C5 0.063(2) 0.0392(18) 0.084(3) -0.0124(16) 0.055(2) -0.0171(16)
C6 0.0421(18) 0.0494(18) 0.054(2) -0.0038(15) 0.0360(16) -0.0127(15)
C7 0.0471(18) 0.0442(18) 0.062(2) -0.0017(15) 0.0417(17) -0.0006(15)
C8 0.0395(16) 0.0336(15) 0.0537(19) 0.0002(13) 0.0313(15) -0.0011(13)
C9 0.0252(13) 0.0269(13) 0.0380(15) 0.0005(11) 0.0224(12) 0.0014(11)
C10 0.0255(14) 0.0451(17) 0.0423(17) 0.0047(13) 0.0186(13) 0.0068(13)
C11 0.0408(19) 0.075(2) 0.053(2) 0.0176(18) 0.0278(17) 0.0221(18)
C12 0.055(2) 0.060(2) 0.087(3) 0.035(2) 0.048(2) 0.0282(19)
C13 0.064(2) 0.0236(16) 0.106(3) 0.0003(18) 0.060(2) 0.0014(16)
C14 0.0399(18) 0.0348(16) 0.070(2) -0.0093(15) 0.0320(17) -0.0058(14)
C15 0.0241(13) 0.0305(13) 0.0219(12) -0.0048(10) 0.0108(11) -0.0037(11)
C16 0.0372(16) 0.0398(16) 0.0291(15) -0.0039(12) 0.0194(13) -0.0120(13)
C17 0.0476(18) 0.0508(18) 0.0221(14) -0.0015(12) 0.0136(14) -0.0130(15)
C18 0.0362(16) 0.0446(17) 0.0203(13) -0.0050(12) 0.0075(12) -0.0131(13)
C19 0.0262(13) 0.0400(15) 0.0221(13) -0.0065(11) 0.0096(11) -0.0094(12)
C20 0.0258(13) 0.0337(14) 0.0169(12) -0.0017(10) 0.0099(11) -0.0001(11)
C21 0.0314(15) 0.0550(18) 0.0202(13) -0.0073(12) 0.0054(12) -0.0205(14)
C22 0.0355(15) 0.0380(15) 0.0307(15) -0.0120(12) 0.0137(13) -0.0158(13)
C23 0.0203(12) 0.0294(13) 0.0204(12) 0.0010(10) 0.0079(10) -0.0015(10)
C24 0.0299(14) 0.0359(14) 0.0220(13) 0.0000(11) 0.0099(12) -0.0073(12)
C25 0.0310(14) 0.0395(16) 0.0264(14) 0.0042(11) 0.0140(12) -0.0092(12)
C26 0.0237(13) 0.0270(13) 0.0290(14) -0.0007(11) 0.0082(11) -0.0061(11)
C27 0.0212(12) 0.0261(13) 0.0226(12) -0.0011(10) 0.0068(10) 0.0011(11)
C28 0.0157(11) 0.0283(13) 0.0187(11) 0.0013(10) 0.0061(9) -0.0006(10)
C29 0.0227(13) 0.0334(14) 0.0200(12) -0.0007(10) 0.0072(11) 0.0010(11)
C30 0.0241(13) 0.0326(14) 0.0312(14) -0.0005(11) 0.0076(12) 0.0019(11)
C31 0.0281(15) 0.0491(18) 0.0331(16) -0.0056(13) 0.0034(13) -0.0017(13)
C32 0.0338(18) 0.058(2) 0.0396(18) 0.0112(15) 0.0027(15) 0.0102(15)
C33 0.0403(18) 0.0398(17) 0.054(2) 0.0106(15) 0.0058(16) 0.0109(14)
C34 0.0309(15) 0.0316(14) 0.0325(15) -0.0004(12) 0.0046(13) 0.0005(12)
C35 0.0240(13) 0.0267(13) 0.0236(12) -0.0011(10) 0.0113(11) -0.0032(11)
C36 0.0295(14) 0.0443(16) 0.0242(14) 0.0009(12) 0.0125(12) 0.0039(13)
C37 0.0328(15) 0.0497(17) 0.0377(17) 0.0044(14) 0.0190(14) 0.0087(14)
C38 0.0452(18) 0.0458(16) 0.0330(16) -0.0043(13) 0.0281(14) -0.0006(14)
C39 0.0405(17) 0.0548(19) 0.0217(14) -0.0066(13) 0.0146(13) -0.0067(14)
C40 0.0271(14) 0.0436(16) 0.0226(13) -0.0021(12) 0.0080(11) -0.0012(12)
O2 0.0207(8) 0.0394(10) 0.0172(8) -0.0035(7) 0.0095(7) -0.0078(8)
P1 0.0193(3) 0.0256(3) 0.0251(3) -0.0032(3) 0.0119(3) -0.0027(3)
P2 0.0191(3) 0.0276(3) 0.0181(3) -0.0023(2) 0.0068(3) -0.0017(3)
Br1A 0.02203(18) 0.0490(2) 0.03116(19) 0.00358(16) 0.00861(15) 0.00622(15)
N1A 0.0155(13) 0.0420(17) 0.0386(17) 0.0099(13) 0.0016(13) 0.0044(13)
O1A 0.0233(15) 0.0498(17) 0.082(3) 0.0092(15) -0.0012(16) -0.0006(14)
Br1B 0.02203(18) 0.0490(2) 0.03116(19) 0.00358(16) 0.00861(15) 0.00622(15)
N1B 0.0155(13) 0.0420(17) 0.0386(17) 0.0099(13) 0.0016(13) 0.0044(13)
O1B 0.0233(15) 0.0498(17) 0.082(3) 0.0092(15) -0.0012(16) -0.0006(14)
Re1 0.02540(5) 0.02453(5) 0.02202(5) -0.00054(4) 0.01118(4) 0.00265(5)

loop_
_atom_type_symbol
_atom_type_description
_atom_type_scat_dispersion_real
_atom_type_scat_dispersion_imag
_atom_type_scat_source
C C 0.0033 0.0016 'International Tables Vol C Tables 4.2.6.8 and 6.1.1.4'
H H 0.0000 0.0000 'International Tables Vol C Tables 4.2.6.8 and 6.1.1.4'
N N 0.0061 0.0033 'International Tables Vol C Tables 4.2.6.8 and 6.1.1.4'
O O 0.0106 0.0060 'International Tables Vol C Tables 4.2.6.8 and 6.1.1.4'
P P 0.1023 0.0942 'International Tables Vol C Tables 4.2.6.8 and 6.1.1.4'
Br Br -0.2901 2.4595 'International Tables Vol C Tables 4.2.6.8 and 6.1.1.4'
Re Re -1.0185 7.2310 'International Tables Vol C Tables 4.2.6.8 and 6.1.1.4'

loop_
_geom_angle_atom_site_label_1
_geom_angle_atom_site_label_2
_geom_angle_atom_site_label_3
_geom_angle
C2 C1 Re1 70.69(15)
C1 C2 Re1 72.68(15)
C4 C3 C8 116.9(3)
C4 C3 P1 122.7(2)
C8 C3 P1 120.4(2)
C3 C4 C5 122.0(3)
C6 C5 C4 120.2(3)
C5 C6 C7 119.0(3)
C6 C7 C8 120.6(3)
C7 C8 C3 121.4(3)
C10 C9 C14 118.4(3)
C10 C9 P1 117.3(2)
C14 C9 P1 124.2(2)
C11 C10 C9 121.9(3)
C12 C11 C10 119.2(3)
C13 C12 C11 120.9(3)
C12 C13 C14 121.3(3)
C9 C14 C13 118.3(3)
C16 C15 C20 119.4(2)
C16 C15 P1 122.9(2)
C20 C15 P1 117.27(19)
C17 C16 C15 119.7(3)
C18 C17 C16 119.5(3)
C17 C18 C19 123.1(2)
C18 C19 C20 116.4(2)
C18 C19 C21 118.5(2)
C20 C19 C21 125.0(2)
C19 C20 C15 121.8(2)
C19 C20 O2 127.6(2)
C15 C20 O2 110.6(2)
C22 C21 C19 114.1(2)
C27 C22 C21 112.3(2)
C28 C23 C24 117.5(2)
C28 C23 P2 124.65(19)
C24 C23 P2 117.88(18)
C25 C24 C23 121.3(2)
C26 C25 C24 119.8(2)
C25 C26 C27 121.2(2)
C26 C27 C28 118.7(2)
C26 C27 C22 120.2(2)
C28 C27 C22 121.0(2)
O2 C28 C27 122.6(2)
O2 C28 C23 115.7(2)
C27 C28 C23 121.3(2)
C34 C29 C30 118.8(2)
C34 C29 P2 123.06(19)
C30 C29 P2 118.05(19)
C31 C30 C29 120.0(2)
C32 C31 C30 120.5(3)
C31 C32 C33 119.8(3)
C34 C33 C32 119.9(3)
C33 C34 C29 120.9(3)
C40 C35 C36 117.3(2)
C40 C35 P2 124.41(19)
C36 C35 P2 118.23(19)
C37 C36 C35 120.9(2)
C38 C37 C36 121.0(3)
C37 C38 C39 118.8(3)
C38 C39 C40 120.9(3)
C35 C40 C39 121.0(2)
C28 O2 C20 128.58(18)
C15 P1 C9 107.18(12)
C15 P1 C3 102.61(12)
C9 P1 C3 99.66(12)
C15 P1 Re1 112.91(9)
C9 P1 Re1 118.24(9)
C3 P1 Re1 114.39(8)
C29 P2 C35 102.17(11)
C29 P2 C23 103.75(11)
C35 P2 C23 98.51(11)
C29 P2 Re1 114.75(9)
C35 P2 Re1 113.22(8)
C23 P2 Re1 121.64(8)
O1A N1A Re1 177.1(3)
O1B N1B Re1 173.9(10)
N1A Re1 N1B 178.4(4)
N1A Re1 C2 86.39(13)
N1B Re1 C2 92.5(4)
N1A Re1 C1 89.73(13)
N1B Re1 C1 90.1(5)
C2 Re1 C1 36.63(10)
N1A Re1 Br1B 3.45(14)
N1B Re1 Br1B 175.5(4)
C2 Re1 Br1B 82.99(11)
C1 Re1 Br1B 86.67(11)
N1A Re1 P1 88.66(10)
N1B Re1 P1 91.5(5)
C2 Re1 P1 144.65(8)
C1 Re1 P1 177.81(8)
Br1B Re1 P1 91.76(7)
N1A Re1 Br1A 171.78(9)
N1B Re1 Br1A 6.7(4)
C2 Re1 Br1A 86.30(8)
C1 Re1 Br1A 86.64(8)
Br1B Re1 Br1A 168.82(7)
P1 Re1 Br1A 95.144(17)
N1A Re1 P2 101.19(9)
N1B Re1 P2 80.4(4)
C2 Re1 P2 120.07(8)
C1 Re1 P2 83.63(7)
Br1B Re1 P2 102.40(7)
P1 Re1 P2 95.22(2)
Br1A Re1 P2 85.745(16)

loop_
_geom_bond_atom_site_label_1
_geom_bond_atom_site_label_2
_geom_bond_distance
C1 C2 1.401(4)
C1 Re1 2.242(3)
C2 Re1 2.216(2)
C3 C4 1.367(4)
C3 C8 1.385(4)
C3 P1 1.839(3)
C4 C5 1.383(4)
C5 C6 1.363(4)
C6 C7 1.364(4)
C7 C8 1.375(4)
C9 C10 1.381(4)
C9 C14 1.394(4)
C9 P1 1.830(3)
C10 C11 1.373(4)
C11 C12 1.364(5)
C12 C13 1.337(5)
C13 C14 1.412(5)
C15 C16 1.387(3)
C15 C20 1.394(3)
C15 P1 1.812(2)
C16 C17 1.386(3)
C17 C18 1.365(4)
C18 C19 1.389(3)
C19 C20 1.392(3)
C19 C21 1.511(4)
C20 O2 1.397(3)
C21 C22 1.506(4)
C22 C27 1.500(3)
C23 C28 1.400(3)
C23 C24 1.404(4)
C23 P2 1.857(2)
C24 C25 1.375(3)
C25 C26 1.375(3)
C26 C27 1.379(3)
C27 C28 1.399(3)
C28 O2 1.376(3)
C29 C34 1.378(4)
C29 C30 1.400(3)
C29 P2 1.836(2)
C30 C31 1.382(3)
C31 C32 1.371(4)
C32 C33 1.387(4)
C33 C34 1.378(4)
C35 C40 1.383(3)
C35 C36 1.400(3)
C35 P2 1.839(3)
C36 C37 1.377(4)
C37 C38 1.370(4)
C38 C39 1.371(4)
C39 C40 1.385(4)
P1 Re1 2.4597(7)
P2 Re1 2.5691(6)
Br1A Re1 2.5546(4)
N1A O1A 1.184(4)
N1A Re1 1.771(4)
Br1B Re1 2.424(3)
N1B O1B 1.185(4)
N1B Re1 1.773(4)
